data_7200345
loop_
_publ_author_name
'Samai, Suman'
'Biradha, Kumar'

_publ_section_title
;
 Halogen&#x22EF;halogen interactions in assembling \b-sheets into 2D
 layers in the bis-(4-halo-phenylamido)alkanes and their co-crystals via
 inter-halogen interactions
;
_journal_coden_ASTM CRECF4
_journal_issue 3
_journal_name_full CrystEngComm
_journal_page_first 482
_journal_page_last 492
_journal_paper_doi 10.1039/b813263a
_journal_volume 11
_journal_year 2009
_chemical_formula_sum 'C20 H22 Cl2 N2 O2'
_chemical_formula_weight 393.30
_space_group_IT_number 15
_symmetry_cell_setting monoclinic
_symmetry_space_group_name_Hall '-C 2yc'
_symmetry_space_group_name_H-M 'C 1 2/c 1'
_atom_sites_solution_hydrogens geom
_atom_sites_solution_primary direct
_atom_sites_solution_secondary difmap
_audit_creation_method SHELXL-97
_cell_angle_alpha 90.00
_cell_angle_beta 105.685(10)
_cell_angle_gamma 90.00
_cell_formula_units_Z 4
_cell_length_a 21.870(8)
_cell_length_b 5.1043(19)
_cell_length_c 17.683(7)
_cell_measurement_reflns_used 2061
_cell_measurement_temperature 293(2)
_cell_measurement_theta_max 27.00
_cell_measurement_theta_min 1.93
_cell_volume 1900.5(12)
_computing_structure_refinement 'SHELXL-97 (Sheldrick, 1997)'
_computing_structure_solution 'SHELXS-97 (Sheldrick, 1990)'
_diffrn_ambient_temperature 293(2)
_diffrn_measured_fraction_theta_full 0.987
_diffrn_measured_fraction_theta_max 0.987
_diffrn_measurement_device_type 'CCD APEX 2 Bruker'
_diffrn_measurement_method hemisphere
_diffrn_radiation_monochromator graphite
_diffrn_radiation_source 'fine-focus sealed tube'
_diffrn_radiation_type MoK\a
_diffrn_radiation_wavelength 0.71073
_diffrn_reflns_av_R_equivalents 0.0267
_diffrn_reflns_av_sigmaI/netI 0.0190
_diffrn_reflns_limit_h_max 26
_diffrn_reflns_limit_h_min -27
_diffrn_reflns_limit_k_max 6
_diffrn_reflns_limit_k_min -6
_diffrn_reflns_limit_l_max 22
_diffrn_reflns_limit_l_min -22
_diffrn_reflns_number 12186
_diffrn_reflns_theta_full 27.00
_diffrn_reflns_theta_max 27.00
_diffrn_reflns_theta_min 1.93
_exptl_absorpt_coefficient_mu 0.359
_exptl_absorpt_correction_T_max 0.963
_exptl_absorpt_correction_T_min 0.952
_exptl_absorpt_correction_type multi-scan
_exptl_absorpt_process_details SADABS
_exptl_crystal_colour colorless
_exptl_crystal_density_diffrn 1.375
_exptl_crystal_density_meas ?
_exptl_crystal_density_method .
_exptl_crystal_description Needle
_exptl_crystal_F_000 824
_exptl_crystal_size_max 0.16
_exptl_crystal_size_mid 0.12
_exptl_crystal_size_min 0.10
_refine_diff_density_max 0.159
_refine_diff_density_min -0.231
_refine_diff_density_rms 0.062
_refine_ls_extinction_method none
_refine_ls_goodness_of_fit_ref 1.038
_refine_ls_hydrogen_treatment constr
_refine_ls_matrix_type full
_refine_ls_number_parameters 118
_refine_ls_number_reflns 2061
_refine_ls_number_restraints 0
_refine_ls_restrained_S_all 1.038
_refine_ls_R_factor_all 0.0442
_refine_ls_R_factor_gt 0.0364
_refine_ls_shift/su_max 0.001
_refine_ls_shift/su_mean 0.000
_refine_ls_structure_factor_coef Fsqd
_refine_ls_weighting_details 'calc w=1/[\s^2^(Fo^2^)+(0.0618P)^2^+0.6333P] where P=(Fo^2^+2Fc^2^)/3'
_refine_ls_weighting_scheme calc
_refine_ls_wR_factor_gt 0.1022
_refine_ls_wR_factor_ref 0.1063
_reflns_number_gt 1727
_reflns_number_total 2061
_reflns_threshold_expression >2sigma(I)
_cod_data_source_file B813263A.txt
_cod_data_source_block 4Cl
_cod_depositor_comments
;
The following automatic conversions were performed:
'_symmetry_cell_setting' value 'Monoclinic' changed to 'monoclinic'
according to '/home/saulius/struct/CIF-dictionaries/cif_core.dic'
dictionary named 'cif_core.dic' version 2.4.1 from 2010-06-29.

Automatic conversion script
Id: cif_fix_enum 1527 2010-12-29 10:47:43Z saulius 

 Replaced the incorrect bibliographical reference to the original
 publication with a proper one.

 Antanas Vaitkus,
 2019-09-18
;
_cod_original_sg_symbol_H-M C2/c
_cod_database_code 7200345

loop_
_symmetry_equiv_pos_as_xyz
'x, y, z'
'-x, y, -z+1/2'
'x+1/2, y+1/2, z'
'-x+1/2, y+1/2, -z+1/2'
'-x, -y, -z'
'x, -y, z-1/2'
'-x+1/2, -y+1/2, -z'
'x+1/2, -y+1/2, z-1/2'

loop_
_atom_site_label
_atom_site_type_symbol
_atom_site_fract_x
_atom_site_fract_y
_atom_site_fract_z
_atom_site_U_iso_or_equiv
_atom_site_adp_type
_atom_site_occupancy
_atom_site_symmetry_multiplicity
_atom_site_calc_flag
_atom_site_refinement_flags
_atom_site_disorder_assembly
_atom_site_disorder_group
Cl1 Cl 0.05935(2) 0.83589(11) 0.20576(3) 0.0766(2) Uani 1 1 d . . .
N11 N 0.29460(5) 0.7241(2) 0.10598(7) 0.0364(3) Uani 1 1 d . . .
H11 H 0.3066 0.5668 0.1001 0.044 Uiso 1 1 calc R . .
C11 C 0.23668(6) 0.7534(2) 0.12582(7) 0.0317(3) Uani 1 1 d . . .
C12 C 0.19462(6) 0.9561(3) 0.09743(8) 0.0386(3) Uani 1 1 d . . .
H12 H 0.2032 1.0768 0.0622 0.046 Uiso 1 1 calc R . .
C13 C 0.13992(6) 0.9780(3) 0.12171(9) 0.0447(3) Uani 1 1 d . . .
H13 H 0.1117 1.1145 0.1031 0.054 Uiso 1 1 calc R . .
C14 C 0.12714(6) 0.7984(3) 0.17329(9) 0.0429(3) Uani 1 1 d . . .
C15 C 0.16714(7) 0.5908(3) 0.19961(8) 0.0423(3) Uani 1 1 d . . .
H15 H 0.1574 0.4666 0.2330 0.051 Uiso 1 1 calc R . .
C16 C 0.22198(6) 0.5691(3) 0.17586(8) 0.0379(3) Uani 1 1 d . . .
H16 H 0.2494 0.4295 0.1936 0.046 Uiso 1 1 calc R . .
O21 O 0.31806(5) 1.15126(18) 0.09388(7) 0.0505(3) Uani 1 1 d . . .
C21 C 0.33299(6) 0.9207(2) 0.09534(8) 0.0347(3) Uani 1 1 d . . .
C22 C 0.39706(7) 0.8333(3) 0.08829(9) 0.0407(3) Uani 1 1 d . . .
H22A H 0.3937 0.6551 0.0685 0.049 Uiso 1 1 calc . . .
H22B H 0.4269 0.8331 0.1401 0.049 Uiso 1 1 calc . . .
C23 C 0.42274(6) 1.0057(3) 0.03458(9) 0.0396(3) Uani 1 1 d . . .
H23A H 0.4271 1.1832 0.0549 0.047 Uiso 1 1 calc . . .
H23B H 0.3926 1.0090 -0.0169 0.047 Uiso 1 1 calc . . .
C24 C 0.48658(6) 0.9133(3) 0.02645(9) 0.0415(3) Uani 1 1 d . . .
H24A H 0.5165 0.9074 0.0781 0.050 Uiso 1 1 calc . . .
H24B H 0.4821 0.7365 0.0055 0.050 Uiso 1 1 calc . . .

loop_
_atom_site_aniso_label
_atom_site_aniso_U_11
_atom_site_aniso_U_22
_atom_site_aniso_U_33
_atom_site_aniso_U_23
_atom_site_aniso_U_13
_atom_site_aniso_U_12
Cl1 0.0505(3) 0.1016(4) 0.0937(4) -0.0086(3) 0.0469(3) 0.0013(2)
N11 0.0365(6) 0.0258(5) 0.0531(7) 0.0005(4) 0.0229(5) 0.0038(4)
C11 0.0317(6) 0.0289(6) 0.0372(6) -0.0043(5) 0.0140(5) -0.0017(5)
C12 0.0349(7) 0.0337(6) 0.0495(8) 0.0048(6) 0.0152(6) 0.0014(5)
C13 0.0330(7) 0.0405(7) 0.0618(9) -0.0002(6) 0.0149(6) 0.0054(6)
C14 0.0334(7) 0.0519(8) 0.0483(8) -0.0110(6) 0.0195(6) -0.0054(6)
C15 0.0433(8) 0.0478(8) 0.0400(7) 0.0021(6) 0.0186(6) -0.0071(6)
C16 0.0388(7) 0.0341(6) 0.0422(7) 0.0028(5) 0.0132(6) 0.0001(5)
O21 0.0466(6) 0.0282(5) 0.0887(8) 0.0026(5) 0.0391(6) 0.0031(4)
C21 0.0356(7) 0.0312(6) 0.0422(7) 0.0014(5) 0.0190(5) 0.0034(5)
C22 0.0363(7) 0.0381(7) 0.0540(8) 0.0068(6) 0.0229(6) 0.0075(6)
C23 0.0339(6) 0.0358(7) 0.0549(8) 0.0034(6) 0.0220(6) 0.0036(5)
C24 0.0327(7) 0.0382(7) 0.0591(9) 0.0027(6) 0.0222(6) 0.0045(5)

loop_
_atom_type_symbol
_atom_type_description
_atom_type_scat_dispersion_real
_atom_type_scat_dispersion_imag
_atom_type_scat_source
C C 0.0033 0.0016 'International Tables Vol C Tables 4.2.6.8 and 6.1.1.4'
H H 0.0000 0.0000 'International Tables Vol C Tables 4.2.6.8 and 6.1.1.4'
N N 0.0061 0.0033 'International Tables Vol C Tables 4.2.6.8 and 6.1.1.4'
O O 0.0106 0.0060 'International Tables Vol C Tables 4.2.6.8 and 6.1.1.4'
Cl Cl 0.1484 0.1585 'International Tables Vol C Tables 4.2.6.8 and 6.1.1.4'

loop_
_geom_angle_atom_site_label_1
_geom_angle_atom_site_label_2
_geom_angle_atom_site_label_3
_geom_angle
_geom_angle_site_symmetry_1
_geom_angle_site_symmetry_3
_geom_angle_publ_flag
C21 N11 C11 126.05(11) . . ?
C16 C11 C12 119.46(12) . . ?
C16 C11 N11 117.73(11) . . ?
C12 C11 N11 122.81(12) . . ?
C13 C12 C11 119.61(13) . . ?
C12 C13 C14 120.09(13) . . ?
C15 C14 C13 120.97(13) . . ?
C15 C14 Cl1 119.68(12) . . ?
C13 C14 Cl1 119.35(12) . . ?
C14 C15 C16 119.09(13) . . ?
C15 C16 C11 120.71(13) . . ?
O21 C21 N11 123.07(13) . . ?
O21 C21 C22 122.23(12) . . ?
N11 C21 C22 114.67(11) . . ?
C21 C22 C23 113.06(11) . . ?
C22 C23 C24 112.75(11) . . ?
C24 C24 C23 113.35(14) 5_675 . ?

loop_
_geom_bond_atom_site_label_1
_geom_bond_atom_site_label_2
_geom_bond_distance
_geom_bond_site_symmetry_2
_geom_bond_publ_flag
Cl1 C14 1.7391(15) . ?
N11 C21 1.3537(17) . ?
N11 C11 1.4106(17) . ?
C11 C16 1.3874(18) . ?
C11 C12 1.3854(18) . ?
C12 C13 1.3804(19) . ?
C13 C14 1.374(2) . ?
C14 C15 1.373(2) . ?
C15 C16 1.3783(19) . ?
O21 C21 1.2196(16) . ?
C21 C22 1.5074(18) . ?
C22 C23 1.5102(19) . ?
C23 C24 1.5170(18) . ?
C24 C24 1.517(3) 5_675 ?
